data_2209379
loop_
_publ_author_name
'Hongming Zhang'
'Sudershan R. Gondi'
'David Y. Son'

_publ_section_title
;
 Poly[bis(\m~3~-benzyloxyiminoacetato)nitratotrisilver(I)]
;
_journal_coeditor_code AT2042
_journal_issue 7
_journal_name_full 'Acta Crystallographica Section E'
_journal_page_first m1613
_journal_page_last m1615
_journal_paper_doi 10.1107/S160053680602246X
_journal_volume 62
_journal_year 2006
_chemical_formula_iupac '[Ag3 (C9 H8 N O3)2 (N O3)]'
_chemical_formula_moiety 'C18 H16 Ag3 N3 O9'
_chemical_formula_sum 'C18 H16 Ag3 N3 O9'
_chemical_formula_weight 741.95
_chemical_name_systematic
;
Poly[bis(\m~3~-benzyloxyiminoacetato)nitratotrisilver(I)]
;
_space_group_IT_number 14
_symmetry_cell_setting monoclinic
_symmetry_space_group_name_Hall '-P 2ybc'
_symmetry_space_group_name_H-M 'P 1 21/c 1'
_atom_sites_solution_hydrogens geom
_atom_sites_solution_primary direct
_atom_sites_solution_secondary difmap
_audit_creation_method SHELXL-97
_cell_angle_alpha 90.00
_cell_angle_beta 99.047(2)
_cell_angle_gamma 90.00
_cell_formula_units_Z 4
_cell_length_a 23.996(2)
_cell_length_b 7.0691(7)
_cell_length_c 12.2522(12)
_cell_measurement_reflns_used 5190
_cell_measurement_temperature 296(2)
_cell_measurement_theta_max 27.57
_cell_measurement_theta_min 2.58
_cell_volume 2052.5(3)
_computing_cell_refinement 'SAINT (Bruker, 1997)'
_computing_data_collection 'SMART (Bruker, 1997)'
_computing_data_reduction SAINT
_computing_molecular_graphics 'SHELXTL (Bruker, 1997)'
_computing_publication_material SHELXTL
_computing_structure_refinement 'SHELXL97 (Sheldrick, 1997)'
_computing_structure_solution 'SHELXS97 (Sheldrick, 1997)'
_diffrn_ambient_temperature 296(2)
_diffrn_detector_area_resol_mean 83.33
_diffrn_measured_fraction_theta_full 0.967
_diffrn_measured_fraction_theta_max 0.967
_diffrn_measurement_device_type 'Bruker APEX'
_diffrn_measurement_method '\f and \w'
_diffrn_radiation_monochromator graphite
_diffrn_radiation_source 'fine-focus sealed tube'
_diffrn_radiation_type MoK\a
_diffrn_radiation_wavelength 0.71073
_diffrn_reflns_av_R_equivalents 0.034
_diffrn_reflns_av_sigmaI/netI 0.033
_diffrn_reflns_limit_h_max 31
_diffrn_reflns_limit_h_min -31
_diffrn_reflns_limit_k_max 9
_diffrn_reflns_limit_k_min -9
_diffrn_reflns_limit_l_max 16
_diffrn_reflns_limit_l_min -16
_diffrn_reflns_number 17961
_diffrn_reflns_theta_full 28.36
_diffrn_reflns_theta_max 28.36
_diffrn_reflns_theta_min 1.72
_diffrn_standards_number 0
_exptl_absorpt_coefficient_mu 2.894
_exptl_absorpt_correction_T_max 0.903
_exptl_absorpt_correction_T_min 0.463
_exptl_absorpt_correction_type multi-scan
_exptl_absorpt_process_details '(SADABS; Bruker, 1997)'
_exptl_crystal_colour colourless
_exptl_crystal_density_diffrn 2.401
_exptl_crystal_density_method 'not measured'
_exptl_crystal_description 'thin plate'
_exptl_crystal_F_000 1432
_exptl_crystal_size_max 0.31
_exptl_crystal_size_mid 0.27
_exptl_crystal_size_min 0.04
_refine_diff_density_max 2.577
_refine_diff_density_min -1.781
_refine_ls_extinction_method none
_refine_ls_goodness_of_fit_ref 1.052
_refine_ls_hydrogen_treatment constr
_refine_ls_matrix_type full
_refine_ls_number_parameters 298
_refine_ls_number_reflns 4958
_refine_ls_number_restraints 0
_refine_ls_restrained_S_all 1.052
_refine_ls_R_factor_all 0.076
_refine_ls_R_factor_gt 0.062
_refine_ls_shift/su_max 0.000
_refine_ls_shift/su_mean 0.000
_refine_ls_structure_factor_coef Fsqd
_refine_ls_weighting_details 'calc w=1/[\s^2^(Fo^2^)+(0.0947P)^2^+8.7822P] where P=(Fo^2^+2Fc^2^)/3'
_refine_ls_weighting_scheme calc
_refine_ls_wR_factor_gt 0.163
_refine_ls_wR_factor_ref 0.172
_reflns_number_gt 3988
_reflns_number_total 4958
_reflns_threshold_expression I>2sigma(I)
_cod_data_source_file at2042.cif
_cod_data_source_block I
_cod_original_cell_volume 2052.5(4)
_cod_original_sg_symbol_H-M 'P 21/c'
_cod_database_code 2209379
_cod_database_fobs_code 2209379

loop_
_symmetry_equiv_pos_as_xyz
'x, y, z'
'-x, y+1/2, -z+1/2'
'-x, -y, -z'
'x, -y-1/2, z-1/2'

loop_
_atom_site_type_symbol
_atom_site_label
_atom_site_fract_x
_atom_site_fract_y
_atom_site_fract_z
_atom_site_U_iso_or_equiv
_atom_site_adp_type
_atom_site_calc_flag
_atom_site_refinement_flags
_atom_site_occupancy
Ag Ag1 0.15814(2) 0.18689(7) 0.46504(4) 0.03802(17) Uani d . 1
Ag Ag2 0.06301(3) 0.03880(10) 0.61917(5) 0.0541(2) Uani d . 1
Ag Ag3 0.01327(3) 0.38496(13) 0.39369(8) 0.0808(3) Uani d . 1
C C1 0.3498(3) 0.3271(8) 0.6351(6) 0.0371(14) Uani d . 1
C C2 0.3905(3) 0.2458(11) 0.5791(7) 0.0455(16) Uani d . 1
H H2 0.3798 0.1962 0.5086 0.055 Uiso calc R 1
C C3 0.4463(3) 0.2389(13) 0.6279(8) 0.055(2) Uani d . 1
H H3 0.4726 0.1784 0.5919 0.066 Uiso calc R 1
C C4 0.4628(3) 0.3198(14) 0.7280(9) 0.062(2) Uani d . 1
H H4 0.5007 0.3190 0.7593 0.074 Uiso calc R 1
C C5 0.4237(4) 0.4030(13) 0.7831(7) 0.056(2) Uani d . 1
H H5 0.4354 0.4584 0.8517 0.067 Uiso calc R 1
C C6 0.3673(3) 0.4057(11) 0.7382(6) 0.0453(16) Uani d . 1
H H6 0.3411 0.4602 0.7771 0.054 Uiso calc R 1
C C7 0.2899(3) 0.3173(10) 0.5799(7) 0.0420(15) Uani d . 1
H H7A 0.2881 0.3299 0.5006 0.050 Uiso calc R 1
H H7B 0.2739 0.1958 0.5948 0.050 Uiso calc R 1
O O8 0.25817(18) 0.4669(6) 0.6207(4) 0.0396(11) Uani d . 1
N N9 0.2013(2) 0.4365(8) 0.5824(4) 0.0321(11) Uani d . 1
C C10 0.1705(3) 0.5619(9) 0.6190(5) 0.0344(13) Uani d . 1
H H10 0.1860 0.6583 0.6659 0.041 Uiso calc R 1
C C11 0.1085(3) 0.5456(9) 0.5829(6) 0.0358(13) Uani d . 1
O O12 0.0898(2) 0.4120(7) 0.5204(4) 0.0446(12) Uani d . 1
O O13 0.0792(2) 0.6702(7) 0.6199(4) 0.0430(11) Uani d . 1
C C21 0.3053(3) -0.2337(9) 0.4277(6) 0.0359(13) Uani d . 1
C C22 0.3110(3) -0.3348(10) 0.3347(6) 0.0429(15) Uani d . 1
H H22 0.2805 -0.3460 0.2779 0.052 Uiso calc R 1
C C23 0.3618(4) -0.4201(11) 0.3247(7) 0.0520(19) Uani d . 1
H H23 0.3651 -0.4910 0.2621 0.062 Uiso calc R 1
C C24 0.4078(4) -0.3998(12) 0.4082(8) 0.058(2) Uani d . 1
H H24 0.4423 -0.4540 0.4011 0.069 Uiso calc R 1
C C25 0.4017(3) -0.2991(12) 0.5011(8) 0.056(2) Uani d . 1
H H25 0.4323 -0.2845 0.5572 0.067 Uiso calc R 1
C C26 0.3513(3) -0.2206(10) 0.5117(6) 0.0443(16) Uani d . 1
H H26 0.3474 -0.1567 0.5765 0.053 Uiso calc R 1
C C27 0.2529(3) -0.1280(10) 0.4420(7) 0.0461(17) Uani d . 1
H H27A 0.2513 -0.1126 0.5201 0.055 Uiso calc R 1
H H27B 0.2536 -0.0032 0.4094 0.055 Uiso calc R 1
O O28 0.2042(2) -0.2281(7) 0.3905(4) 0.0394(10) Uani d . 1
N N29 0.1561(2) -0.1236(8) 0.4029(4) 0.0342(11) Uani d . 1
C C30 0.1117(3) -0.2115(10) 0.3644(6) 0.0377(14) Uani d . 1
H H30 0.1140 -0.3300 0.3324 0.045 Uiso calc R 1
C C31 0.0547(3) -0.1254(11) 0.3700(6) 0.0404(15) Uani d . 1
O O32 0.0523(2) 0.0297(8) 0.4182(4) 0.0479(12) Uani d . 1
O O33 0.0133(2) -0.2193(10) 0.3242(6) 0.0652(17) Uani d . 1
N N1 0.1762(3) 0.3788(8) 0.2484(5) 0.0400(13) Uani d . 1
O O1 0.1281(2) 0.3388(9) 0.2720(5) 0.0551(14) Uani d . 1
O O2 0.2184(3) 0.3162(8) 0.3074(5) 0.0551(14) Uani d . 1
O O3 0.1793(3) 0.4819(8) 0.1673(5) 0.0583(15) Uani d . 1

loop_
_atom_site_aniso_label
_atom_site_aniso_U_11
_atom_site_aniso_U_22
_atom_site_aniso_U_33
_atom_site_aniso_U_12
_atom_site_aniso_U_13
_atom_site_aniso_U_23
Ag1 0.0408(3) 0.0295(3) 0.0437(3) 0.0032(2) 0.0065(2) -0.0047(2)
Ag2 0.0464(4) 0.0637(4) 0.0511(4) 0.0017(3) 0.0039(3) -0.0135(3)
Ag3 0.0374(4) 0.0826(6) 0.1119(7) 0.0049(3) -0.0206(4) -0.0251(5)
C1 0.032(3) 0.021(3) 0.058(4) 0.000(2) 0.009(3) 0.002(3)
C2 0.043(4) 0.039(3) 0.057(5) -0.001(3) 0.016(3) -0.002(3)
C3 0.040(4) 0.056(5) 0.071(6) 0.011(3) 0.015(4) 0.000(4)
C4 0.034(4) 0.067(6) 0.080(6) -0.002(4) -0.001(4) 0.003(5)
C5 0.051(5) 0.058(5) 0.053(5) -0.008(4) -0.003(4) -0.003(4)
C6 0.043(4) 0.045(4) 0.049(4) -0.003(3) 0.011(3) -0.008(3)
C7 0.037(3) 0.033(3) 0.056(4) 0.002(3) 0.007(3) -0.009(3)
O8 0.025(2) 0.031(2) 0.061(3) 0.0013(17) 0.0030(19) -0.010(2)
N9 0.027(2) 0.032(3) 0.038(3) -0.001(2) 0.005(2) 0.002(2)
C10 0.034(3) 0.029(3) 0.040(3) 0.002(2) 0.004(3) -0.005(3)
C11 0.037(3) 0.030(3) 0.040(3) 0.005(3) 0.006(3) -0.001(3)
O12 0.035(2) 0.038(3) 0.057(3) 0.004(2) -0.004(2) -0.016(2)
O13 0.036(2) 0.038(3) 0.055(3) 0.006(2) 0.006(2) -0.012(2)
C21 0.035(3) 0.026(3) 0.048(4) -0.003(2) 0.010(3) -0.001(3)
C22 0.048(4) 0.035(3) 0.044(4) 0.001(3) 0.003(3) -0.007(3)
C23 0.068(5) 0.039(4) 0.053(5) 0.003(4) 0.022(4) -0.004(3)
C24 0.047(4) 0.047(4) 0.083(6) 0.006(4) 0.022(4) 0.008(4)
C25 0.038(4) 0.057(5) 0.067(5) 0.000(3) -0.007(3) 0.002(4)
C26 0.048(4) 0.034(3) 0.051(4) -0.003(3) 0.007(3) -0.005(3)
C27 0.039(4) 0.033(3) 0.065(5) 0.001(3) 0.006(3) -0.015(3)
O28 0.039(2) 0.030(2) 0.049(3) 0.0033(19) 0.008(2) -0.009(2)
N29 0.036(3) 0.034(3) 0.032(3) 0.004(2) 0.005(2) -0.003(2)
C30 0.041(4) 0.036(3) 0.037(3) -0.001(3) 0.008(3) -0.006(3)
C31 0.041(4) 0.050(4) 0.031(3) 0.001(3) 0.008(3) -0.002(3)
O32 0.051(3) 0.046(3) 0.047(3) 0.014(2) 0.008(2) -0.003(2)
O33 0.036(3) 0.087(5) 0.073(4) -0.015(3) 0.009(3) -0.017(4)
N1 0.058(4) 0.027(3) 0.035(3) 0.004(2) 0.008(3) -0.006(2)
O1 0.052(3) 0.056(3) 0.059(3) 0.004(3) 0.012(3) 0.001(3)
O2 0.058(3) 0.049(3) 0.053(3) 0.006(3) -0.007(3) 0.005(3)
O3 0.099(5) 0.035(3) 0.041(3) 0.001(3) 0.013(3) 0.005(2)

loop_
_atom_type_symbol
_atom_type_description
_atom_type_scat_dispersion_real
_atom_type_scat_dispersion_imag
_atom_type_scat_source
C C 0.0033 0.0016 'International Tables Vol C Tables 4.2.6.8 and 6.1.1.4'
H H 0.0000 0.0000 'International Tables Vol C Tables 4.2.6.8 and 6.1.1.4'
N N 0.0061 0.0033 'International Tables Vol C Tables 4.2.6.8 and 6.1.1.4'
O O 0.0106 0.0060 'International Tables Vol C Tables 4.2.6.8 and 6.1.1.4'
Ag Ag -0.8971 1.1015 'International Tables Vol C Tables 4.2.6.8 and 6.1.1.4'

loop_
_geom_angle_atom_site_label_1
_geom_angle_atom_site_label_2
_geom_angle_atom_site_label_3
_geom_angle_site_symmetry_1
_geom_angle_site_symmetry_3
_geom_angle
_geom_angle_publ_flag
N29 Ag1 N9 . . 150.97(18) yes
N29 Ag1 O12 . . 136.32(18) yes
N9 Ag1 O12 . . 66.62(16) yes
N29 Ag1 O1 . . 95.96(19) yes
N9 Ag1 O1 . . 105.85(19) yes
O12 Ag1 O1 . . 83.22(18) yes
N29 Ag1 Ag2 . . 84.77(14) yes
N9 Ag1 Ag2 . . 99.21(12) yes
O12 Ag1 Ag2 . . 60.22(13) yes
O1 Ag1 Ag2 . . 121.80(13) yes
O1 Ag2 O33 4_566 3_556 90.9(2) yes
O1 Ag2 O32 4_566 . 138.5(2) yes
O33 Ag2 O32 3_556 . 109.8(2) yes
O1 Ag2 Ag1 4_566 . 84.81(14) yes
O33 Ag2 Ag1 3_556 . 127.58(17) yes
O32 Ag2 Ag1 . . 53.94(14) yes
O12 Ag3 O13 . 3_566 140.4(2) yes
O12 Ag3 Ag3 . 3_566 68.75(13) yes
O13 Ag3 Ag3 3_566 3_566 80.08(13) yes
C6 C1 C2 . . 118.5(7) ?
C6 C1 C7 . . 124.4(6) ?
C2 C1 C7 . . 117.0(7) ?
C3 C2 C1 . . 120.4(8) ?
C3 C2 H2 . . 119.8 ?
C1 C2 H2 . . 119.8 ?
C4 C3 C2 . . 120.3(8) ?
C4 C3 H3 . . 119.9 ?
C2 C3 H3 . . 119.9 ?
C3 C4 C5 . . 120.0(8) ?
C3 C4 H4 . . 120.0 ?
C5 C4 H4 . . 120.0 ?
C4 C5 C6 . . 121.0(8) ?
C4 C5 H5 . . 119.5 ?
C6 C5 H5 . . 119.5 ?
C5 C6 C1 . . 119.8(7) ?
C5 C6 H6 . . 120.1 ?
C1 C6 H6 . . 120.1 ?
O8 C7 C1 . . 109.5(6) ?
O8 C7 H7A . . 109.8 ?
C1 C7 H7A . . 109.8 ?
O8 C7 H7B . . 109.8 ?
C1 C7 H7B . . 109.8 ?
H7A C7 H7B . . 108.2 ?
N9 O8 C7 . . 108.3(5) ?
C10 N9 O8 . . 111.4(5) ?
C10 N9 Ag1 . . 119.9(4) ?
O8 N9 Ag1 . . 128.6(4) ?
N9 C10 C11 . . 116.6(6) ?
N9 C10 H10 . . 121.7 ?
C11 C10 H10 . . 121.7 ?
O12 C11 O13 . . 125.6(6) ?
O12 C11 C10 . . 119.0(6) ?
O13 C11 C10 . . 115.4(6) ?
C11 O12 Ag3 . . 132.0(4) ?
C11 O12 Ag1 . . 117.8(4) ?
Ag3 O12 Ag1 . . 105.43(19) ?
C11 O13 Ag3 . 3_566 117.2(4) ?
C22 C21 C26 . . 118.7(7) ?
C22 C21 C27 . . 123.6(7) ?
C26 C21 C27 . . 117.6(6) ?
C21 C22 C23 . . 120.4(7) ?
C21 C22 H22 . . 119.8 ?
C23 C22 H22 . . 119.8 ?
C22 C23 C24 . . 120.0(8) ?
C22 C23 H23 . . 120.0 ?
C24 C23 H23 . . 120.0 ?
C25 C24 C23 . . 119.3(8) ?
C25 C24 H24 . . 120.4 ?
C23 C24 H24 . . 120.4 ?
C26 C25 C24 . . 120.5(8) ?
C26 C25 H25 . . 119.8 ?
C24 C25 H25 . . 119.8 ?
C25 C26 C21 . . 121.2(7) ?
C25 C26 H26 . . 119.4 ?
C21 C26 H26 . . 119.4 ?
O28 C27 C21 . . 110.2(5) ?
O28 C27 H27A . . 109.6 ?
C21 C27 H27A . . 109.6 ?
O28 C27 H27B . . 109.6 ?
C21 C27 H27B . . 109.6 ?
H27A C27 H27B . . 108.1 ?
N29 O28 C27 . . 108.8(5) ?
C30 N29 O28 . . 111.3(5) ?
C30 N29 Ag1 . . 124.1(5) ?
O28 N29 Ag1 . . 124.1(4) ?
N29 C30 C31 . . 120.3(6) ?
N29 C30 H30 . . 119.9 ?
C31 C30 H30 . . 119.9 ?
O32 C31 O33 . . 125.8(7) ?
O32 C31 C30 . . 119.0(6) ?
O33 C31 C30 . . 115.2(7) ?
C31 O32 Ag2 . . 119.7(5) ?
C31 O33 Ag2 . 3_556 100.1(5) ?
O2 N1 O3 . . 122.1(7) ?
O2 N1 O1 . . 118.8(6) ?
O3 N1 O1 . . 119.1(7) ?
N1 O1 Ag2 . 4_565 104.2(4) ?
N1 O1 Ag1 . . 99.7(4) ?
Ag2 O1 Ag1 4_565 . 155.9(3) ?

loop_
_geom_bond_atom_site_label_1
_geom_bond_atom_site_label_2
_geom_bond_site_symmetry_2
_geom_bond_distance
_geom_bond_publ_flag
Ag1 N29 . 2.322(5) yes
Ag1 N9 . 2.405(5) yes
Ag1 O12 . 2.456(5) yes
Ag1 O1 . 2.594(6) yes
Ag1 Ag2 . 3.3509(9) yes
Ag2 O1 4_566 2.403(6) yes
Ag2 O33 3_556 2.421(6) yes
Ag2 O32 . 2.436(5) yes
Ag3 O12 . 2.219(5) yes
Ag3 O13 3_566 2.233(5) yes
Ag3 Ag3 3_566 3.2184(19) yes
C1 C6 . 1.383(10) ?
C1 C2 . 1.402(10) ?
C1 C7 . 1.491(10) ?
C2 C3 . 1.378(11) ?
C2 H2 . 0.9300 ?
C3 C4 . 1.355(13) ?
C3 H3 . 0.9300 ?
C4 C5 . 1.373(13) ?
C4 H4 . 0.9300 ?
C5 C6 . 1.378(11) ?
C5 H5 . 0.9300 ?
C6 H6 . 0.9300 ?
C7 O8 . 1.438(8) ?
C7 H7A . 0.9700 ?
C7 H7B . 0.9700 ?
O8 N9 . 1.388(7) ?
N9 C10 . 1.281(8) ?
C10 C11 . 1.488(9) ?
C10 H10 . 0.9300 ?
C11 O12 . 1.253(8) ?
C11 O13 . 1.255(8) ?
O13 Ag3 3_566 2.233(5) ?
C21 C22 . 1.370(10) ?
C21 C26 . 1.389(10) ?
C21 C27 . 1.496(10) ?
C22 C23 . 1.382(11) ?
C22 H22 . 0.9300 ?
C23 C24 . 1.390(13) ?
C23 H23 . 0.9300 ?
C24 C25 . 1.369(13) ?
C24 H24 . 0.9300 ?
C25 C26 . 1.356(11) ?
C25 H25 . 0.9300 ?
C26 H26 . 0.9300 ?
C27 O28 . 1.426(9) ?
C27 H27A . 0.9700 ?
C27 H27B . 0.9700 ?
O28 N29 . 1.397(7) ?
N29 C30 . 1.261(9) ?
C30 C31 . 1.507(10) ?
C30 H30 . 0.9300 ?
C31 O32 . 1.251(9) ?
C31 O33 . 1.252(9) ?
O33 Ag2 3_556 2.421(6) ?
N1 O2 . 1.230(8) ?
N1 O3 . 1.244(8) ?
N1 O1 . 1.264(8) ?
O1 Ag2 4_565 2.403(6) ?
